data_4518215
loop_
_publ_author_name
'Su, Yong-Liang'
'Tram, Linh'
'Wherritt, Daniel'
'Arman, Hadi'
'Griffith, Wendell P.'
'Doyle, Michael P.'

_publ_section_title
;
 \a-Amino Radical-Mediated Diverse Difunctionalization of Alkenes:
 Construction of C--C, C--N, and C--S Bonds
;
_journal_issue 22
_journal_name_full 'ACS Catalysis'
_journal_page_first 13682
_journal_page_last 13687
_journal_paper_doi 10.1021/acscatal.0c04243
_journal_volume 10
_journal_year 2020
_chemical_absolute_configuration ad
_chemical_formula_moiety 'C14 H11 Cl2 N S'
_chemical_formula_sum 'C14 H11 Cl2 N S'
_chemical_formula_weight 296.20
_space_group_crystal_system monoclinic
_space_group_IT_number 4
_space_group_name_Hall 'P 2yb'
_space_group_name_H-M_alt 'P 1 21 1'
_atom_sites_solution_hydrogens geom
_atom_sites_solution_primary dual
_audit_creation_date 2020-06-03
_audit_creation_method
;
Olex2 1.3-ac4
(compiled 2019.10.09 svn.r3662 for Rigaku Oxford Diffraction, GUI svn.r5959)
;
_cell_angle_alpha 90
_cell_angle_beta 95.677(2)
_cell_angle_gamma 90
_cell_formula_units_Z 2
_cell_length_a 7.92080(10)
_cell_length_b 5.96410(10)
_cell_length_c 13.9611(2)
_cell_measurement_reflns_used 4342
_cell_measurement_temperature 100.00(10)
_cell_measurement_theta_max 76.2520
_cell_measurement_theta_min 3.1680
_cell_volume 656.294(17)
_computing_cell_refinement 'CrysAlisPro 1.171.40.63a (Rigaku OD, 2019)'
_computing_data_collection 'CrysAlisPro 1.171.40.63a (Rigaku OD, 2019)'
_computing_data_reduction 'CrysAlisPro 1.171.40.63a (Rigaku OD, 2019)'
_computing_molecular_graphics 'Olex2 1.3-ac4 (Dolomanov et al., 2009)'
_computing_publication_material 'Olex2 1.3-ac4 (Dolomanov et al., 2009)'
_computing_structure_refinement 'ShelXL 2018/3 (Sheldrick, 2015)'
_computing_structure_solution 'SHELXT 2018/2 (Sheldrick, 2018)'
_diffrn_ambient_environment N~2~
_diffrn_ambient_temperature 100.00(10)
_diffrn_detector 'Hybrid Pixel Array Detector'
_diffrn_detector_area_resol_mean 10.0000
_diffrn_detector_type HyPix
_diffrn_measured_fraction_theta_full 0.998
_diffrn_measured_fraction_theta_max 0.982
_diffrn_measurement_details
;
List of Runs (angles in degrees, time in seconds):

  # Type    Start    End  Width  t~exp~   \w     \q     \k     \f   Frames
--------------------------------------------------------------------------
  1  \w     32.00 121.00   0.50    0.70    --   46.87  37.00  90.00  178
  2  \w     83.00 120.00   0.50    0.70    --   46.87  57.00 120.00   74
  3  \w     83.00 120.00   0.50    0.70    --   46.87  57.00 150.00   74
  4  \w    103.00 178.00   0.50    2.80    --  106.69 110.00 156.00  150
  5  \w     95.00 178.00   0.50    2.80    --  106.69 125.00 -90.00  166
  6  \w     83.00 120.00   0.50    0.70    --   46.87  57.00-120.00   74
  7  \w     34.00  71.00   0.50    2.80    --  106.69 -61.00-150.00   74
  8  \w     34.00 101.00   0.50    2.80    --  106.69 -77.00-150.00  134
  9  \w     34.00  71.00   0.50    2.80    --  106.69 -61.00 -90.00   74
 10  \w     34.00 111.00   0.50    2.80    --  106.69-125.00   0.00  154
 11  \w     34.00 107.00   0.50    2.80    --  106.69-110.00  62.00  146
 12  \w     34.00 105.00   0.50    2.80    --  106.69 -94.00  90.00  142
 13  \w     23.00  88.00   0.50    0.70    --   46.87-110.00  62.00  130
 14  \w     32.00 121.00   0.50    0.70    --   46.87  37.00 -90.00  178
 15  \w     32.00  57.00   0.50    0.70    --   46.87  37.00-180.00   50
 16  \w     32.00 121.00   0.50    0.70    --   46.87  37.00   0.00  178
 17  \w    -51.00 -16.00   0.50    2.80    --  -88.50  45.00  90.00   70
 18  \w    -51.00 -16.00   0.50    2.80    --  -88.50  45.00   0.00   70
 19  \w    -51.00 -16.00   0.50    2.80    --  -88.50  45.00 -30.00   70
 20  \w    -51.00 -16.00   0.50    2.80    --  -88.50  45.00 -60.00   70
 21  \w    -82.00  -1.00   0.50    0.70    --  -46.87 110.00 156.00  162
 22  \w    -82.00 -15.00   0.50    2.80    --  -88.50 110.00 156.00  134
 23  \w   -160.00 -82.00   0.50    2.80    --  -88.50-110.00  62.00  156
 24  \w   -120.00 -87.00   0.50    0.70    --  -46.87-125.00 -60.00   66
 25  \w   -120.00 -83.00   0.50    0.70    --  -46.87 -57.00-180.00   74
 26  \w   -160.00-101.00   0.50    2.80    --  -88.50 -77.00-150.00  118
;
_diffrn_measurement_device 'four-circle diffractometer'
_diffrn_measurement_device_type 'XtaLAB Synergy, Dualflex, HyPix'
_diffrn_measurement_method '\w scans'
_diffrn_orient_matrix_type 'CrysAlisPro convention (1999,Acta A55,543-557)'
_diffrn_orient_matrix_UB_11 -0.1341171000
_diffrn_orient_matrix_UB_12 -0.0848001000
_diffrn_orient_matrix_UB_13 -0.0791239000
_diffrn_orient_matrix_UB_21 -0.0164522000
_diffrn_orient_matrix_UB_22 0.2384878000
_diffrn_orient_matrix_UB_23 -0.0424531000
_diffrn_orient_matrix_UB_31 0.1411478000
_diffrn_orient_matrix_UB_32 -0.0523867000
_diffrn_orient_matrix_UB_33 -0.0649893000
_diffrn_radiation_monochromator mirror
_diffrn_radiation_probe x-ray
_diffrn_radiation_type 'Cu K\a'
_diffrn_radiation_wavelength 1.54184
_diffrn_reflns_av_R_equivalents 0.0359
_diffrn_reflns_av_unetI/netI 0.0373
_diffrn_reflns_Laue_measured_fraction_full 0.998
_diffrn_reflns_Laue_measured_fraction_max 0.982
_diffrn_reflns_limit_h_max 9
_diffrn_reflns_limit_h_min -8
_diffrn_reflns_limit_k_max 6
_diffrn_reflns_limit_k_min -7
_diffrn_reflns_limit_l_max 16
_diffrn_reflns_limit_l_min -17
_diffrn_reflns_number 6720
_diffrn_reflns_point_group_measured_fraction_full 0.917
_diffrn_reflns_point_group_measured_fraction_max 0.886
_diffrn_reflns_theta_full 67.684
_diffrn_reflns_theta_max 72.485
_diffrn_reflns_theta_min 3.181
_diffrn_source 'micro-focus sealed X-ray tube'
_diffrn_source_type 'PhotonJet (Cu) X-ray Source'
_exptl_absorpt_coefficient_mu 5.756
_exptl_absorpt_correction_T_max 1.000
_exptl_absorpt_correction_T_min 0.904
_exptl_absorpt_correction_type gaussian
_exptl_absorpt_process_details
;
CrysAlisPro 1.171.40.63a (Rigaku Oxford Diffraction, 2019)
Numerical absorption correction based on gaussian integration over
			a multifaceted crystal model
Empirical absorption correction using spherical harmonics,
 implemented in SCALE3 ABSPACK scaling algorithm.
;
_exptl_crystal_colour 'clear colourless'
_exptl_crystal_colour_lustre clear
_exptl_crystal_colour_primary colourless
_exptl_crystal_density_diffrn 1.499
_exptl_crystal_description plate
_exptl_crystal_F_000 304
_exptl_crystal_size_max 0.095
_exptl_crystal_size_mid 0.041
_exptl_crystal_size_min 0.02
_refine_diff_density_max 0.258
_refine_diff_density_min -0.183
_refine_diff_density_rms 0.046
_refine_ls_abs_structure_details
;
 Flack x determined using 823 quotients [(I+)-(I-)]/[(I+)+(I-)]
 (Parsons, Flack and Wagner, Acta Cryst. B69 (2013) 249-259).
;
_refine_ls_abs_structure_Flack 0.000(12)
_refine_ls_extinction_method none
_refine_ls_goodness_of_fit_ref 1.054
_refine_ls_hydrogen_treatment constr
_refine_ls_matrix_type full
_refine_ls_number_parameters 163
_refine_ls_number_reflns 2304
_refine_ls_number_restraints 1
_refine_ls_restrained_S_all 1.054
_refine_ls_R_factor_all 0.0280
_refine_ls_R_factor_gt 0.0263
_refine_ls_shift/su_max 0.000
_refine_ls_shift/su_mean 0.000
_refine_ls_structure_factor_coef Fsqd
_refine_ls_weighting_details 'w=1/[\s^2^(Fo^2^)+(0.0327P)^2^+0.0875P] where P=(Fo^2^+2Fc^2^)/3'
_refine_ls_weighting_scheme calc
_refine_ls_wR_factor_gt 0.0635
_refine_ls_wR_factor_ref 0.0642
_reflns_Friedel_coverage 0.640
_reflns_Friedel_fraction_full 0.817
_reflns_Friedel_fraction_max 0.769
_reflns_number_gt 2213
_reflns_number_total 2304
_reflns_threshold_expression 'I > 2\s(I)'
_cod_data_source_file cs0c04243_si_003.cif
_cod_data_source_block hpd113
_cod_depositor_comments 'Adding full bibliography for 4518214--4518215.cif.'
_cod_database_code 4518215
_shelx_shelxl_version_number 2018/3
_chemical_oxdiff_formula C12H10S1N1Cl2
_chemical_oxdiff_usercomment 5-86-5-1
_shelx_space_group_comment
;
The symmetry employed for this shelxl refinement is uniquely defined
by the following loop, which should always be used as a source of
symmetry information in preference to the above space-group names.
They are only intended as comments.
;
_shelx_estimated_absorpt_t_max 0.894
_shelx_estimated_absorpt_t_min 0.611
_reflns_odcompleteness_completeness 100.00
_reflns_odcompleteness_iscentric 1
_reflns_odcompleteness_theta 66.97
_olex2_refinement_description
;
1. Fixed Uiso
 At 1.2 times of:
  All C(H) groups, All C(H,H) groups
2.a Ternary CH refined with riding coordinates:
 C11(H11), C14(H14)
2.b Secondary CH2 refined with riding coordinates:
 C13(H13A,H13B)
2.c Aromatic/amide H refined with riding coordinates:
 C2(H2), C4(H4), C6(H6), C7(H7), C10(H10), C9(H9), C5(H5)
;
_olex2_exptl_crystal_mounting_method 'nlon loop'
_olex2_submission_special_instructions 'No special instructions were received'
_oxdiff_exptl_absorpt_empirical_details
;
Empirical correction (ABSPACK) includes:
- Absorption correction using spherical harmonics
- Frame scaling
;
_oxdiff_exptl_absorpt_empirical_full_max 1.587
_oxdiff_exptl_absorpt_empirical_full_min 0.755

loop_
_space_group_symop_operation_xyz
'x, y, z'
'-x, y+1/2, -z'

loop_
_atom_site_label
_atom_site_type_symbol
_atom_site_fract_x
_atom_site_fract_y
_atom_site_fract_z
_atom_site_U_iso_or_equiv
_atom_site_adp_type
_atom_site_occupancy
_atom_site_site_symmetry_order
_atom_site_calc_flag
_atom_site_refinement_flags_posn
_atom_site_refinement_flags_adp
_atom_site_refinement_flags_occupancy
_atom_site_disorder_assembly
_atom_site_disorder_group
S1 S 0.72213(9) 0.40470(12) 0.15154(5) 0.01808(18) Uani 1 1 d . . . . .
Cl1 Cl 0.26156(9) 0.11801(13) 0.09241(5) 0.02628(19) Uani 1 1 d . . . . .
Cl2 Cl 0.12532(8) 0.56728(13) 0.05976(5) 0.02363(18) Uani 1 1 d . . . . .
C3 C 0.7728(3) 0.2889(5) 0.4835(2) 0.0145(6) Uani 1 1 d . . . . .
C8 C 0.7332(3) 0.4956(5) 0.5278(2) 0.0157(6) Uani 1 1 d . . . . .
C2 C 0.7090(4) 0.2502(5) 0.3867(2) 0.0154(6) Uani 1 1 d . . . . .
H2 H 0.734151 0.112678 0.356860 0.018 Uiso 1 1 calc R U . . .
C1 C 0.6111(3) 0.4079(6) 0.33461(19) 0.0145(5) Uani 1 1 d . . . . .
C4 C 0.8754(3) 0.1309(6) 0.5383(2) 0.0171(6) Uani 1 1 d . . . . .
H4 H 0.902320 -0.007474 0.509715 0.021 Uiso 1 1 calc R U . . .
C6 C 0.8968(4) 0.3788(6) 0.6759(2) 0.0196(6) Uani 1 1 d . . . . .
H6 H 0.939292 0.407598 0.740817 0.024 Uiso 1 1 calc R U . . .
C7 C 0.7971(3) 0.5348(6) 0.62499(19) 0.0185(6) Uani 1 1 d . . . . .
H7 H 0.770378 0.671135 0.655244 0.022 Uiso 1 1 calc R U . . .
C10 C 0.5720(3) 0.6125(6) 0.37931(19) 0.0160(6) Uani 1 1 d . . . . .
H10 H 0.504215 0.721518 0.343909 0.019 Uiso 1 1 calc R U . . .
C9 C 0.6313(3) 0.6542(5) 0.4731(2) 0.0158(6) Uani 1 1 d . . . . .
H9 H 0.603660 0.791786 0.502075 0.019 Uiso 1 1 calc R U . . .
C5 C 0.9362(4) 0.1741(5) 0.6311(2) 0.0196(7) Uani 1 1 d . . . . .
H5 H 1.005554 0.066326 0.666251 0.024 Uiso 1 1 calc R U . . .
N1 N 0.7188(4) 0.8818(5) 0.1579(2) 0.0271(6) Uani 1 1 d . . . . .
C11 C 0.5489(3) 0.3587(5) 0.23124(19) 0.0159(6) Uani 1 1 d . . . . .
H11 H 0.521288 0.195115 0.227836 0.019 Uiso 1 1 calc R U . . .
C13 C 0.3869(3) 0.4830(5) 0.1936(2) 0.0171(6) Uani 1 1 d . . . . .
H13A H 0.300780 0.460676 0.239529 0.021 Uiso 1 1 calc R U . . .
H13B H 0.411892 0.645498 0.191622 0.021 Uiso 1 1 calc R U . . .
C14 C 0.3121(4) 0.4089(6) 0.0944(2) 0.0185(6) Uani 1 1 d . . . . .
H14 H 0.396831 0.437977 0.047266 0.022 Uiso 1 1 calc R U . . .
C12 C 0.7219(4) 0.6885(6) 0.1558(2) 0.0188(7) Uani 1 1 d . . . . .

loop_
_atom_site_aniso_label
_atom_site_aniso_U_11
_atom_site_aniso_U_22
_atom_site_aniso_U_33
_atom_site_aniso_U_23
_atom_site_aniso_U_13
_atom_site_aniso_U_12
S1 0.0206(3) 0.0167(4) 0.0176(3) -0.0006(3) 0.0056(3) 0.0002(3)
Cl1 0.0339(4) 0.0196(4) 0.0234(3) -0.0018(3) -0.0068(3) -0.0041(3)
Cl2 0.0197(3) 0.0266(4) 0.0235(3) 0.0029(3) -0.0033(2) 0.0007(3)
C3 0.0105(13) 0.0155(15) 0.0177(13) 0.0020(12) 0.0027(11) -0.0014(11)
C8 0.0110(12) 0.0182(16) 0.0186(13) -0.0018(11) 0.0044(10) -0.0015(10)
C2 0.0145(13) 0.0133(15) 0.0191(13) -0.0031(12) 0.0058(11) 0.0003(11)
C1 0.0127(12) 0.0167(14) 0.0145(12) 0.0006(13) 0.0035(10) -0.0012(12)
C4 0.0140(12) 0.0149(14) 0.0228(13) 0.0006(14) 0.0031(10) 0.0005(12)
C6 0.0191(13) 0.0240(18) 0.0157(13) -0.0017(14) 0.0007(10) 0.0004(14)
C7 0.0180(13) 0.0207(16) 0.0169(12) -0.0023(13) 0.0025(10) -0.0018(13)
C10 0.0137(12) 0.0156(15) 0.0190(12) 0.0013(13) 0.0031(10) 0.0024(12)
C9 0.0147(13) 0.0144(15) 0.0188(13) -0.0023(12) 0.0043(10) 0.0002(12)
C5 0.0145(13) 0.0217(18) 0.0224(14) 0.0027(13) 0.0006(11) 0.0022(12)
N1 0.0306(14) 0.0222(17) 0.0296(14) 0.0006(13) 0.0077(11) -0.0015(13)
C11 0.0169(12) 0.0166(17) 0.0142(13) -0.0004(12) 0.0019(10) -0.0033(11)
C13 0.0177(13) 0.0180(16) 0.0155(13) -0.0029(11) 0.0008(11) -0.0005(12)
C14 0.0188(13) 0.0195(16) 0.0168(13) 0.0022(13) -0.0004(10) -0.0004(13)
C12 0.0157(14) 0.024(2) 0.0169(13) 0.0007(12) 0.0036(11) -0.0021(12)

loop_
_atom_type_symbol
_atom_type_description
_atom_type_scat_dispersion_real
_atom_type_scat_dispersion_imag
_atom_type_scat_source
C C 0.0181 0.0091 'International Tables Vol C Tables 4.2.6.8 and 6.1.1.4'
H H 0.0000 0.0000 'International Tables Vol C Tables 4.2.6.8 and 6.1.1.4'
Cl Cl 0.3639 0.7018 'International Tables Vol C Tables 4.2.6.8 and 6.1.1.4'
N N 0.0311 0.0180 'International Tables Vol C Tables 4.2.6.8 and 6.1.1.4'
S S 0.3331 0.5567 'International Tables Vol C Tables 4.2.6.8 and 6.1.1.4'

loop_
_exptl_crystal_face_index_h
_exptl_crystal_face_index_k
_exptl_crystal_face_index_l
_exptl_crystal_face_perp_dist
2 -3 3 0.0272
3 1 -7 0.0142
-3 -1 7 0.0084
5 0 -3 0.0084
-2 -2 -6 0.0254
-5 0 4 0.0101
1 2 7 0.0142

loop_
_geom_angle_atom_site_label_1
_geom_angle_atom_site_label_2
_geom_angle_atom_site_label_3
_geom_angle
_geom_angle_site_symmetry_1
_geom_angle_site_symmetry_3
_geom_angle_publ_flag
C12 S1 C11 97.01(14) . . ?
C2 C3 C8 118.8(3) . . ?
C2 C3 C4 122.6(3) . . ?
C4 C3 C8 118.6(3) . . ?
C7 C8 C3 118.9(3) . . ?
C9 C8 C3 118.8(3) . . ?
C9 C8 C7 122.4(3) . . ?
C3 C2 H2 119.3 . . ?
C1 C2 C3 121.4(3) . . ?
C1 C2 H2 119.3 . . ?
C2 C1 C10 119.4(3) . . ?
C2 C1 C11 119.1(3) . . ?
C10 C1 C11 121.6(3) . . ?
C3 C4 H4 119.4 . . ?
C5 C4 C3 121.1(3) . . ?
C5 C4 H4 119.4 . . ?
C7 C6 H6 120.2 . . ?
C7 C6 C5 119.6(3) . . ?
C5 C6 H6 120.2 . . ?
C8 C7 H7 119.5 . . ?
C6 C7 C8 121.1(3) . . ?
C6 C7 H7 119.5 . . ?
C1 C10 H10 119.8 . . ?
C9 C10 C1 120.5(3) . . ?
C9 C10 H10 119.8 . . ?
C8 C9 H9 119.4 . . ?
C10 C9 C8 121.2(3) . . ?
C10 C9 H9 119.4 . . ?
C4 C5 C6 120.6(3) . . ?
C4 C5 H5 119.7 . . ?
C6 C5 H5 119.7 . . ?
S1 C11 H11 106.5 . . ?
C1 C11 S1 110.59(18) . . ?
C1 C11 H11 106.5 . . ?
C1 C11 C13 114.7(2) . . ?
C13 C11 S1 111.38(19) . . ?
C13 C11 H11 106.5 . . ?
C11 C13 H13A 108.7 . . ?
C11 C13 H13B 108.7 . . ?
H13A C13 H13B 107.6 . . ?
C14 C13 C11 114.3(2) . . ?
C14 C13 H13A 108.7 . . ?
C14 C13 H13B 108.7 . . ?
Cl1 C14 Cl2 109.46(16) . . ?
Cl1 C14 H14 108.9 . . ?
Cl2 C14 H14 108.9 . . ?
C13 C14 Cl1 111.4(2) . . ?
C13 C14 Cl2 109.4(2) . . ?
C13 C14 H14 108.9 . . ?
N1 C12 S1 178.8(3) . . ?

loop_
_geom_bond_atom_site_label_1
_geom_bond_atom_site_label_2
_geom_bond_distance
_geom_bond_site_symmetry_2
_geom_bond_publ_flag
S1 C11 1.870(3) . ?
S1 C12 1.693(3) . ?
Cl1 C14 1.780(4) . ?
Cl2 C14 1.781(3) . ?
C3 C8 1.427(4) . ?
C3 C2 1.415(4) . ?
C3 C4 1.418(4) . ?
C8 C7 1.420(4) . ?
C8 C9 1.416(4) . ?
C2 H2 0.9500 . ?
C2 C1 1.379(4) . ?
C1 C10 1.419(4) . ?
C1 C11 1.507(4) . ?
C4 H4 0.9500 . ?
C4 C5 1.362(4) . ?
C6 H6 0.9500 . ?
C6 C7 1.373(4) . ?
C6 C5 1.420(5) . ?
C7 H7 0.9500 . ?
C10 H10 0.9500 . ?
C10 C9 1.370(4) . ?
C9 H9 0.9500 . ?
C5 H5 0.9500 . ?
N1 C12 1.154(4) . ?
C11 H11 1.0000 . ?
C11 C13 1.530(4) . ?
C13 H13A 0.9900 . ?
C13 H13B 0.9900 . ?
C13 C14 1.518(4) . ?
C14 H14 1.0000 . ?

loop_
_geom_torsion_atom_site_label_1
_geom_torsion_atom_site_label_2
_geom_torsion_atom_site_label_3
_geom_torsion_atom_site_label_4
_geom_torsion
_geom_torsion_site_symmetry_1
_geom_torsion_site_symmetry_2
_geom_torsion_site_symmetry_3
_geom_torsion_site_symmetry_4
_geom_torsion_publ_flag
S1 C11 C13 C14 61.3(3) . . . . ?
C3 C8 C7 C6 0.7(4) . . . . ?
C3 C8 C9 C10 -0.4(4) . . . . ?
C3 C2 C1 C10 -0.6(4) . . . . ?
C3 C2 C1 C11 179.1(2) . . . . ?
C3 C4 C5 C6 0.5(4) . . . . ?
C8 C3 C2 C1 0.4(4) . . . . ?
C8 C3 C4 C5 -0.2(4) . . . . ?
C2 C3 C8 C7 180.0(3) . . . . ?
C2 C3 C8 C9 0.1(4) . . . . ?
C2 C3 C4 C5 179.4(3) . . . . ?
C2 C1 C10 C9 0.3(4) . . . . ?
C2 C1 C11 S1 -78.4(3) . . . . ?
C2 C1 C11 C13 154.6(3) . . . . ?
C1 C10 C9 C8 0.2(4) . . . . ?
C1 C11 C13 C14 -172.1(2) . . . . ?
C4 C3 C8 C7 -0.4(4) . . . . ?
C4 C3 C8 C9 179.7(3) . . . . ?
C4 C3 C2 C1 -179.2(3) . . . . ?
C7 C8 C9 C10 179.7(3) . . . . ?
C7 C6 C5 C4 -0.2(4) . . . . ?
C10 C1 C11 S1 101.3(3) . . . . ?
C10 C1 C11 C13 -25.7(4) . . . . ?
C9 C8 C7 C6 -179.4(3) . . . . ?
C5 C6 C7 C8 -0.4(4) . . . . ?
C11 C1 C10 C9 -179.4(2) . . . . ?
C11 C13 C14 Cl1 59.0(3) . . . . ?
C11 C13 C14 Cl2 -179.9(2) . . . . ?
C12 S1 C11 C1 -73.1(2) . . . . ?
C12 S1 C11 C13 55.7(2) . . . . ?

loop_
_exptl_oxdiff_crystal_face_indexfrac_h
_exptl_oxdiff_crystal_face_indexfrac_k
_exptl_oxdiff_crystal_face_indexfrac_l
_exptl_oxdiff_crystal_face_x
_exptl_oxdiff_crystal_face_y
_exptl_oxdiff_crystal_face_z
2.0831 -3.2683 2.7993 -0.2237 -0.9326 0.2833
3.2931 0.5512 -7.3805 0.0956 0.3906 0.9156
-3.1395 -0.7396 7.4783 -0.1079 -0.4422 -0.8904
4.9585 0.1944 -3.2111 -0.4274 0.1011 0.8984
-1.7572 -2.2075 -6.4307 0.9317 -0.2245 0.2856
-4.8620 -0.0106 3.7858 0.3534 -0.0832 -0.9317
1.2445 2.2131 6.8539 -0.8969 0.2164 -0.3857
